data_2225924
loop_
_publ_author_name
'Elmuradov, Burkhon Zh'
'Turgunov, Kambarali'
'Tashkhodjaev, Bakhodir'
'Shakhidoyatov, Khusniddin M.'

_publ_section_title
;
 (<i>E</i>)-3-Propoxymethylidene-2,3-dihydro-1<i>H</i>-pyrrolo[2,1-<i>b</i>]quinazolin-9-one
 monohydrate
;
_journal_coeditor_code LH5028
_journal_issue 5
_journal_name_full 'Acta Crystallographica Section E'
_journal_page_first o1238
_journal_paper_doi 10.1107/S1600536810014303
_journal_volume 66
_journal_year 2010
_chemical_formula_iupac 'C15 H16 N2 O2, H2 O'
_chemical_formula_moiety 'C15 H16 N2 O2, H2 O '
_chemical_formula_sum 'C15 H18 N2 O3'
_chemical_formula_weight 274.31
_chemical_name_systematic
;
(<i>E</i>)-3-Propoxymethylidene-2,3-dihydro-1<i>H</i>-
pyrrolo[2,1-<i>b</i>]quinazolin-9-one monohydrate
;
_space_group_IT_number 11
_symmetry_cell_setting monoclinic
_symmetry_space_group_name_Hall '-P 2yb'
_symmetry_space_group_name_H-M 'P 1 21/m 1'
_atom_sites_solution_hydrogens geom
_atom_sites_solution_primary direct
_atom_sites_solution_secondary difmap
_audit_creation_method SHELXL-97
_cell_angle_alpha 90.00
_cell_angle_beta 97.90(3)
_cell_angle_gamma 90.00
_cell_formula_units_Z 2
_cell_length_a 9.247(2)
_cell_length_b 6.8760(10)
_cell_length_c 10.950(2)
_cell_measurement_reflns_used 15
_cell_measurement_temperature 293(2)
_cell_measurement_theta_max 10
_cell_measurement_theta_min 5
_cell_volume 689.6(2)
_computing_cell_refinement 'STADI4 (Stoe & Cie, 1997)'
_computing_data_collection 'STADI4 (Stoe & Cie, 1997)'
_computing_data_reduction 'X-RED  (Stoe & Cie, 1997)'
_computing_molecular_graphics 'XP (Bruker, 1998)'
_computing_publication_material 'SHELXL97 (Sheldrick, 2008)'
_computing_structure_refinement 'SHELXL97 (Sheldrick, 2008)'
_computing_structure_solution 'SHELXS97 (Sheldrick, 2008)'
_diffrn_ambient_temperature 293(2)
_diffrn_measured_fraction_theta_full 1.000
_diffrn_measured_fraction_theta_max 1.000
_diffrn_measurement_device 'Stoe Stadi-4 four-circle'
_diffrn_measurement_device_type 'Stoe Stadi-4 four-circle'
_diffrn_measurement_method
; ;
Scan width (\w) = 1.56--1.68, scan ratio 2\q:\w = 1.00
I(Net) and \s(I) calculated according to Blessing (1987)
[Blessing, R. H. (1987). <i>Cryst. Rev.</i> <b>1</b>, 3--58]
;
_diffrn_radiation_monochromator graphite
_diffrn_radiation_source 'fine-focus sealed tube'
_diffrn_radiation_type MoK\a
_diffrn_radiation_wavelength 0.71073
_diffrn_reflns_av_R_equivalents 0.0000
_diffrn_reflns_av_sigmaI/netI 0.0299
_diffrn_reflns_limit_h_max 11
_diffrn_reflns_limit_h_min -11
_diffrn_reflns_limit_k_max 8
_diffrn_reflns_limit_k_min 0
_diffrn_reflns_limit_l_max 13
_diffrn_reflns_limit_l_min 0
_diffrn_reflns_number 1483
_diffrn_reflns_theta_full 26.00
_diffrn_reflns_theta_max 26.00
_diffrn_reflns_theta_min 1.88
_diffrn_standards_decay_% 2
_diffrn_standards_interval_time 60
_diffrn_standards_number 3
_exptl_absorpt_coefficient_mu 0.093
_exptl_absorpt_correction_type none
_exptl_crystal_colour colourless
_exptl_crystal_density_diffrn 1.321
_exptl_crystal_density_method 'not measured'
_exptl_crystal_description prism
_exptl_crystal_F_000 292
_exptl_crystal_size_max 0.75
_exptl_crystal_size_mid 0.53
_exptl_crystal_size_min 0.20
_refine_diff_density_max 0.207
_refine_diff_density_min -0.189
_refine_ls_extinction_coef 0.009(2)
_refine_ls_extinction_expression Fc^*^=kFc[1+0.001xFc^2^\l^3^/sin(2\q)]^-1/4^
_refine_ls_extinction_method SHELXL
_refine_ls_goodness_of_fit_ref 1.149
_refine_ls_hydrogen_treatment mixed
_refine_ls_matrix_type full
_refine_ls_number_parameters 128
_refine_ls_number_reflns 1479
_refine_ls_number_restraints 0
_refine_ls_restrained_S_all 1.149
_refine_ls_R_factor_all 0.1028
_refine_ls_R_factor_gt 0.0636
_refine_ls_shift/su_max 0.000
_refine_ls_shift/su_mean 0.000
_refine_ls_structure_factor_coef Fsqd
_refine_ls_weighting_details 'calc w=1/[\s^2^(Fo^2^)+(0.0340P)^2^+0.5511P] where P=(Fo^2^+2Fc^2^)/3'
_refine_ls_weighting_scheme calc
_refine_ls_wR_factor_gt 0.1217
_refine_ls_wR_factor_ref 0.1439
_reflns_number_gt 1000
_reflns_number_total 1479
_reflns_threshold_expression >2\s(I)
_cod_data_source_file lh5028.cif
_cod_data_source_block I
_cod_original_sg_symbol_H-M 'P 21/m'
_cod_database_code 2225924
_cod_database_fobs_code 2225924

loop_
_symmetry_equiv_pos_as_xyz
'x, y, z'
'-x, y+1/2, -z'
'-x, -y, -z'
'x, -y-1/2, z'

loop_
_atom_site_type_symbol
_atom_site_label
_atom_site_fract_x
_atom_site_fract_y
_atom_site_fract_z
_atom_site_U_iso_or_equiv
_atom_site_adp_type
_atom_site_calc_flag
_atom_site_refinement_flags
_atom_site_occupancy
_atom_site_disorder_assembly
_atom_site_disorder_group
O O1 0.7289(3) 0.2500 0.2635(2) 0.0522(8) Uani d S 1 . .
O O2 0.1375(3) 0.2500 0.5696(3) 0.0682(10) Uani d S 1 . .
N N1 0.5853(3) 0.2500 0.6240(3) 0.0390(8) Uani d S 1 . .
C C2 0.5055(4) 0.2500 0.5163(3) 0.0349(9) Uani d S 1 . .
N N3 0.3551(3) 0.2500 0.4988(3) 0.0370(8) Uani d S 1 . .
C C4 0.2711(4) 0.2500 0.5924(3) 0.0430(10) Uani d S 1 . .
C C4A 0.3567(4) 0.2500 0.7153(3) 0.0384(9) Uani d S 1 . .
C C5 0.2880(4) 0.2500 0.8207(4) 0.0493(11) Uani d S 1 . .
H H5A 0.1865 0.2500 0.8133 0.059 Uiso calc SR 1 . .
C C6 0.3684(4) 0.2500 0.9343(4) 0.0546(12) Uani d S 1 . .
H H6A 0.3215 0.2500 1.0043 0.066 Uiso calc SR 1 . .
C C7 0.5192(5) 0.2500 0.9468(4) 0.0531(11) Uani d S 1 . .
H H7A 0.5731 0.2500 1.0251 0.064 Uiso calc SR 1 . .
C C8 0.5901(4) 0.2500 0.8445(3) 0.0448(10) Uani d S 1 . .
H H8A 0.6916 0.2500 0.8539 0.054 Uiso calc SR 1 . .
C C8A 0.5102(4) 0.2500 0.7258(3) 0.0355(9) Uani d S 1 . .
C C9 0.5544(4) 0.2500 0.3964(3) 0.0384(9) Uani d S 1 . .
C C10 0.4244(4) 0.2500 0.2975(3) 0.0452(10) Uani d S 1 . .
H H10A 0.4243 0.1352 0.2460 0.054 Uiso calc PR 0.50 . .
H H10B 0.4243 0.3648 0.2460 0.054 Uiso calc PR 0.50 . .
C C11 0.2918(4) 0.2500 0.3684(3) 0.0472(10) Uani d S 1 . .
H H11A 0.2322 0.3648 0.3486 0.057 Uiso calc PR 0.50 . .
H H11B 0.2322 0.1352 0.3486 0.057 Uiso calc PR 0.50 . .
C C12 0.6934(4) 0.2500 0.3777(3) 0.0447(10) Uani d S 1 . .
H H12A 0.7667 0.2500 0.4449 0.054 Uiso calc SR 1 . .
C C13 0.8823(4) 0.2500 0.2525(4) 0.0586(13) Uani d S 1 . .
H H13A 0.9291 0.1354 0.2916 0.070 Uiso calc PR 0.50 . .
H H13B 0.9291 0.3646 0.2916 0.070 Uiso calc PR 0.50 . .
C C14 0.8937(5) 0.2500 0.1161(4) 0.0673(14) Uani d S 1 . .
H H14A 0.8438 0.1361 0.0788 0.081 Uiso calc PR 0.50 . .
H H14B 0.8438 0.3639 0.0788 0.081 Uiso calc PR 0.50 . .
C C15 1.0456(5) 0.2500 0.0877(5) 0.096(2) Uani d S 1 . .
H H15A 1.0448 0.2500 -0.0001 0.144 Uiso calc SR 1 . .
H H15B 1.0953 0.1360 0.1224 0.144 Uiso calc PR 0.50 . .
H H15C 1.0953 0.3640 0.1224 0.144 Uiso calc PR 0.50 . .
O O1W 0.9030(4) 0.2500 0.7141(4) 0.1047(17) Uani d S 1 . .
H H2 0.975(8) 0.2500 0.665(6) 0.15(3) Uiso d S 1 . .
H H1 0.816(8) 0.2500 0.676(7) 0.17(3) Uiso d S 1 . .

loop_
_atom_site_aniso_label
_atom_site_aniso_U_11
_atom_site_aniso_U_22
_atom_site_aniso_U_33
_atom_site_aniso_U_12
_atom_site_aniso_U_13
_atom_site_aniso_U_23
O1 0.0461(16) 0.078(2) 0.0357(15) 0.000 0.0161(12) 0.000
O2 0.0307(15) 0.126(3) 0.0479(17) 0.000 0.0058(12) 0.000
N1 0.0308(16) 0.050(2) 0.0367(17) 0.000 0.0074(13) 0.000
C2 0.0345(18) 0.036(2) 0.035(2) 0.000 0.0094(15) 0.000
N3 0.0347(16) 0.045(2) 0.0310(16) 0.000 0.0030(13) 0.000
C4 0.039(2) 0.055(3) 0.037(2) 0.000 0.0115(16) 0.000
C4A 0.0354(19) 0.045(2) 0.0363(19) 0.000 0.0099(15) 0.000
C5 0.037(2) 0.070(3) 0.043(2) 0.000 0.0093(17) 0.000
C6 0.049(2) 0.082(3) 0.037(2) 0.000 0.0172(18) 0.000
C7 0.055(3) 0.070(3) 0.034(2) 0.000 0.0061(18) 0.000
C8 0.038(2) 0.061(3) 0.036(2) 0.000 0.0033(16) 0.000
C8A 0.0328(19) 0.039(2) 0.036(2) 0.000 0.0093(15) 0.000
C9 0.043(2) 0.041(2) 0.0321(19) 0.000 0.0089(16) 0.000
C10 0.055(2) 0.048(3) 0.032(2) 0.000 0.0055(17) 0.000
C11 0.043(2) 0.065(3) 0.033(2) 0.000 0.0015(16) 0.000
C12 0.048(2) 0.055(3) 0.031(2) 0.000 0.0086(17) 0.000
C13 0.044(2) 0.087(4) 0.049(2) 0.000 0.0206(19) 0.000
C14 0.054(3) 0.104(4) 0.049(3) 0.000 0.022(2) 0.000
C15 0.063(3) 0.164(7) 0.063(3) 0.000 0.020(3) 0.000
O1W 0.046(2) 0.204(5) 0.065(2) 0.000 0.0116(19) 0.000

loop_
_atom_type_symbol
_atom_type_description
_atom_type_scat_dispersion_real
_atom_type_scat_dispersion_imag
_atom_type_scat_source
C C 0.0033 0.0016 'International Tables Vol C Tables 4.2.6.8 and 6.1.1.4'
H H 0.0000 0.0000 'International Tables Vol C Tables 4.2.6.8 and 6.1.1.4'
N N 0.0061 0.0033 'International Tables Vol C Tables 4.2.6.8 and 6.1.1.4'
O O 0.0106 0.0060 'International Tables Vol C Tables 4.2.6.8 and 6.1.1.4'

loop_
_geom_angle_atom_site_label_1
_geom_angle_atom_site_label_2
_geom_angle_atom_site_label_3
_geom_angle_site_symmetry_1
_geom_angle_site_symmetry_3
_geom_angle
_geom_angle_publ_flag
C12 O1 C13 . . 116.8(3) ?
C2 N1 C8A . . 116.3(3) ?
N1 C2 N3 . . 124.2(3) ?
N1 C2 C9 . . 127.8(3) ?
N3 C2 C9 . . 108.0(3) ?
C4 N3 C2 . . 124.2(3) ?
C4 N3 C11 . . 122.5(3) ?
C2 N3 C11 . . 113.3(3) ?
O2 C4 N3 . . 120.4(4) ?
O2 C4 C4A . . 126.2(3) ?
N3 C4 C4A . . 113.4(3) ?
C5 C4A C8A . . 120.2(3) ?
C5 C4A C4 . . 120.7(3) ?
C8A C4A C4 . . 119.1(3) ?
C6 C5 C4A . . 120.3(4) ?
C6 C5 H5A . . 119.9 ?
C4A C5 H5A . . 119.9 ?
C5 C6 C7 . . 120.6(4) ?
C5 C6 H6A . . 119.7 ?
C7 C6 H6A . . 119.7 ?
C8 C7 C6 . . 120.5(4) ?
C8 C7 H7A . . 119.8 ?
C6 C7 H7A . . 119.8 ?
C7 C8 C8A . . 120.4(4) ?
C7 C8 H8A . . 119.8 ?
C8A C8 H8A . . 119.8 ?
N1 C8A C8 . . 119.0(3) ?
N1 C8A C4A . . 122.9(3) ?
C8 C8A C4A . . 118.2(3) ?
C12 C9 C2 . . 124.7(3) ?
C12 C9 C10 . . 125.7(3) ?
C2 C9 C10 . . 109.6(3) ?
C9 C10 C11 . . 104.5(3) ?
C9 C10 H10A . . 110.8 ?
C11 C10 H10A . . 110.8 ?
C9 C10 H10B . . 110.8 ?
C11 C10 H10B . . 110.8 ?
H10A C10 H10B . . 108.9 ?
N3 C11 C10 . . 104.6(3) ?
N3 C11 H11A . . 110.8 ?
C10 C11 H11A . . 110.8 ?
N3 C11 H11B . . 110.8 ?
C10 C11 H11B . . 110.8 ?
H11A C11 H11B . . 108.9 ?
C9 C12 O1 . . 120.8(3) ?
C9 C12 H12A . . 119.6 ?
O1 C12 H12A . . 119.6 ?
O1 C13 C14 . . 106.6(3) ?
O1 C13 H13A . . 110.4 ?
C14 C13 H13A . . 110.4 ?
O1 C13 H13B . . 110.4 ?
C14 C13 H13B . . 110.4 ?
H13A C13 H13B . . 108.6 ?
C15 C14 C13 . . 113.9(4) ?
C15 C14 H14A . . 108.8 ?
C13 C14 H14A . . 108.8 ?
C15 C14 H14B . . 108.8 ?
C13 C14 H14B . . 108.8 ?
H14A C14 H14B . . 107.7 ?
C14 C15 H15A . . 109.5 ?
C14 C15 H15B . . 109.5 ?
H15A C15 H15B . . 109.5 ?
C14 C15 H15C . . 109.5 ?
H15A C15 H15C . . 109.5 ?
H15B C15 H15C . . 109.5 ?
H2 O1W H1 . . 115(6) ?

loop_
_geom_bond_atom_site_label_1
_geom_bond_atom_site_label_2
_geom_bond_site_symmetry_2
_geom_bond_distance
_geom_bond_publ_flag
O1 C12 . 1.336(4) ?
O1 C13 . 1.439(4) ?
O2 C4 . 1.226(4) ?
N1 C2 . 1.302(4) ?
N1 C8A . 1.391(4) ?
C2 N3 . 1.377(4) ?
C2 C9 . 1.447(5) ?
N3 C4 . 1.369(4) ?
N3 C11 . 1.467(4) ?
C4 C4A . 1.464(5) ?
C4A C5 . 1.392(5) ?
C4A C8A . 1.408(5) ?
C5 C6 . 1.359(5) ?
C5 H5A . 0.9300 ?
C6 C7 . 1.383(5) ?
C6 H6A . 0.9300 ?
C7 C8 . 1.374(5) ?
C7 H7A . 0.9300 ?
C8 C8A . 1.404(5) ?
C8 H8A . 0.9300 ?
C9 C12 . 1.329(5) ?
C9 C10 . 1.502(5) ?
C10 C11 . 1.539(5) ?
C10 H10A . 0.9700 ?
C10 H10B . 0.9700 ?
C11 H11A . 0.9700 ?
C11 H11B . 0.9700 ?
C12 H12A . 0.9300 ?
C13 C14 . 1.512(5) ?
C13 H13A . 0.9700 ?
C13 H13B . 0.9700 ?
C14 C15 . 1.479(6) ?
C14 H14A . 0.9700 ?
C14 H14B . 0.9700 ?
C15 H15A . 0.9600 ?
C15 H15B . 0.9600 ?
C15 H15C . 0.9600 ?
O1W H2 . 0.91(7) ?
O1W H1 . 0.85(8) ?

loop_
_geom_hbond_atom_site_label_D
_geom_hbond_atom_site_label_H
_geom_hbond_atom_site_label_A
_geom_hbond_site_symmetry_A
_geom_hbond_distance_DH
_geom_hbond_distance_HA
_geom_hbond_distance_DA
_geom_hbond_angle_DHA
_geom_hbond_publ_flag
O1w H1 N1 1_555 0.85(7) 2.14(8) 2.968(5) 165(7) y
O1w H2 O2 1_655 0.90(7) 1.95(7) 2.855(5) 176(6) y
